data_2209099
loop_
_publ_author_name
'R. Praveen Kumar'
'D. Gayathri'
'D. Velmurugan'
'K. Ravikumar'
'M. Poornachandran'

_publ_section_title 2-(4-Bromophenyl)-5-(phenylsulfonyl)perhydrothiazolo[3,4-<i>a</i>]pyrrolo[4,5-<i>c</i>]pyrrole
_journal_coeditor_code BT2071
_journal_issue 6
_journal_name_full 'Acta Crystallographica Section E'
_journal_page_first o2429
_journal_page_last o2431
_journal_paper_doi 10.1107/S160053680601765X
_journal_volume 62
_journal_year 2006
_chemical_formula_iupac 'C20 H21 Br N2 O2 S2'
_chemical_formula_moiety 'C20 H21 Br N2 O2 S2'
_chemical_formula_sum 'C20 H21 Br N2 O2 S2'
_chemical_formula_weight 465.42
_chemical_name_systematic
;2-(p-Bromophenyl)-5-(benzenesulfonyl)perhydrothiazolidine[3,4-a]pyrrolo[4,5-c]
pyrrole
;
_space_group_IT_number 14
_symmetry_cell_setting monoclinic
_symmetry_space_group_name_Hall '-P 2ybc'
_symmetry_space_group_name_H-M 'P 1 21/c 1'
_atom_sites_solution_hydrogens geom
_atom_sites_solution_primary direct
_atom_sites_solution_secondary difmap
_audit_creation_method SHELXL97
_cell_angle_alpha 90.00
_cell_angle_beta 94.1020(10)
_cell_angle_gamma 90.00
_cell_formula_units_Z 4
_cell_length_a 10.5926(6)
_cell_length_b 11.4144(6)
_cell_length_c 16.6896(9)
_cell_measurement_reflns_used 2253
_cell_measurement_temperature 293(2)
_cell_measurement_theta_max 25.00
_cell_measurement_theta_min 1.93
_cell_volume 2012.74(19)
_computing_cell_refinement 'SAINT (Bruker, 2001)'
_computing_data_collection 'SMART (Bruker, 2001)'
_computing_data_reduction SAINT
_computing_molecular_graphics 'PLATON (Spek, 2003)'
_computing_publication_material 'SHELXL97 and PARST (Nardelli, 1995)'
_computing_structure_refinement 'SHELXL97 (Sheldrick, 1997)'
_computing_structure_solution 'SHELXS97 (Sheldrick, 1997)'
_diffrn_ambient_temperature 293(2)
_diffrn_measured_fraction_theta_full 1.000
_diffrn_measured_fraction_theta_max 0.973
_diffrn_measurement_device_type 'Bruker SMART CCD area-detector'
_diffrn_measurement_method \w
_diffrn_radiation_monochromator graphite
_diffrn_radiation_source 'fine-focus sealed tube'
_diffrn_radiation_type MoK\a
_diffrn_radiation_wavelength 0.71073
_diffrn_reflns_av_R_equivalents 0.0237
_diffrn_reflns_av_sigmaI/netI 0.0181
_diffrn_reflns_limit_h_max 13
_diffrn_reflns_limit_h_min -13
_diffrn_reflns_limit_k_max 15
_diffrn_reflns_limit_k_min -15
_diffrn_reflns_limit_l_max 22
_diffrn_reflns_limit_l_min -22
_diffrn_reflns_number 22489
_diffrn_reflns_theta_full 25.00
_diffrn_reflns_theta_max 28.00
_diffrn_reflns_theta_min 1.93
_diffrn_standards_number 0
_exptl_absorpt_coefficient_mu 2.268
_exptl_absorpt_correction_type none
_exptl_crystal_colour colourless
_exptl_crystal_density_diffrn 1.536
_exptl_crystal_density_method 'not measured'
_exptl_crystal_description block
_exptl_crystal_F_000 952
_exptl_crystal_size_max 0.24
_exptl_crystal_size_mid 0.22
_exptl_crystal_size_min 0.21
_refine_diff_density_max 1.070
_refine_diff_density_min -0.697
_refine_ls_extinction_method none
_refine_ls_goodness_of_fit_ref 0.952
_refine_ls_hydrogen_treatment constr
_refine_ls_matrix_type full
_refine_ls_number_parameters 244
_refine_ls_number_reflns 4728
_refine_ls_number_restraints 0
_refine_ls_restrained_S_all 0.952
_refine_ls_R_factor_all 0.0467
_refine_ls_R_factor_gt 0.0368
_refine_ls_shift/su_max 0.001
_refine_ls_shift/su_mean 0.000
_refine_ls_structure_factor_coef Fsqd
_refine_ls_weighting_details 'calc w = 1/[\s^2^(Fo^2^)+(0.0596P)^2^+1.1249P] where P=(Fo^2^+2Fc^2^)/3'
_refine_ls_weighting_scheme calc
_refine_ls_wR_factor_gt 0.1005
_refine_ls_wR_factor_ref 0.1072
_reflns_number_gt 3843
_reflns_number_total 4728
_reflns_threshold_expression I>2\s(I)
_cod_data_source_file bt2071.cif
_cod_data_source_block I
_cod_depositor_comments
;
The following automatic conversions were performed:
'_symmetry_cell_setting' value 'Monoclinic' changed to 'monoclinic'
according to '/home/saulius/struct/CIF-dictionaries/cif_core.dic'
dictionary named 'cif_core.dic' version 2.4.1 from 2010-06-29.

Automatic conversion script
Id: cif_fix_enum 1527 2010-12-29 10:47:43Z saulius 

The following automatic conversions were performed:

'_symmetry_cell_setting' value 'Monoclinic' changed to 'monoclinic'
according to /home/saulius/struct/CIF-dictionaries/cif_core.dic
dictionary named 'cif_core.dic' version 2.4.1 from 2010-06-29.

Automatic conversion script
Id: cif_fix_values 1715 2011-07-08 13:25:40Z adriana 
;
_cod_original_sg_symbol_Hall -P2ybc
_cod_original_sg_symbol_H-M P21/c
_cod_database_code 2209099
_cod_database_fobs_code 2209099

loop_
_symmetry_equiv_pos_as_xyz
'x, y, z'
'-x, y+1/2, -z+1/2'
'-x, -y, -z'
'x, -y-1/2, z-1/2'

loop_
_atom_site_type_symbol
_atom_site_label
_atom_site_fract_x
_atom_site_fract_y
_atom_site_fract_z
_atom_site_U_iso_or_equiv
_atom_site_adp_type
_atom_site_calc_flag
_atom_site_refinement_flags
_atom_site_occupancy
Br Br1 -0.20155(3) 0.87250(3) -0.062787(18) 0.07734(13) Uani d . 1
S S1 -0.10157(6) 0.35758(5) 0.18262(5) 0.05983(18) Uani d . 1
S S2 0.51026(5) 0.54848(5) 0.19275(3) 0.04615(14) Uani d . 1
O O1 0.59274(15) 0.60244(16) 0.25378(11) 0.0610(4) Uani d . 1
O O2 0.55667(16) 0.45944(15) 0.14215(11) 0.0613(4) Uani d . 1
N N1 0.39557(16) 0.48995(16) 0.23718(11) 0.0444(4) Uani d . 1
N N2 0.09627(15) 0.49625(14) 0.20987(10) 0.0377(3) Uani d . 1
C C1 0.3338(2) 0.5510(2) 0.30158(13) 0.0492(5) Uani d . 1
H H1A 0.2965 0.6245 0.2827 0.059 Uiso calc R 1
H H1B 0.3931 0.5662 0.3474 0.059 Uiso calc R 1
C C2 0.2324(2) 0.4635(2) 0.32246(13) 0.0485(5) Uani d . 1
H H2 0.2667 0.4039 0.3603 0.058 Uiso calc R 1
C C3 0.19108(19) 0.41007(18) 0.24066(13) 0.0433(4) Uani d . 1
H H3 0.1548 0.3317 0.2456 0.052 Uiso calc R 1
C C4 0.3071(2) 0.4094(2) 0.19228(14) 0.0479(5) Uani d . 1
H H4A 0.3427 0.3313 0.1898 0.057 Uiso calc R 1
H H4B 0.2866 0.4375 0.1381 0.057 Uiso calc R 1
C C5 0.1117(2) 0.5207(2) 0.35151(13) 0.0536(5) Uani d . 1
H H5A 0.0784 0.4749 0.3942 0.064 Uiso calc R 1
H H5B 0.1292 0.5995 0.3711 0.064 Uiso calc R 1
C C6 0.0182(2) 0.52293(19) 0.27731(12) 0.0458(5) Uani d . 1
H H6 -0.0174 0.6018 0.2704 0.055 Uiso calc R 1
C C7 -0.0904(3) 0.4328(3) 0.27777(19) 0.0791(9) Uani d . 1
H H7A -0.1695 0.4723 0.2859 0.095 Uiso calc R 1
H H7B -0.0735 0.3771 0.3211 0.095 Uiso calc R 1
C C8 0.01490(18) 0.45860(17) 0.14201(13) 0.0417(4) Uani d . 1
H H8 0.0658 0.4144 0.1056 0.050 Uiso calc R 1
C C9 -0.04372(18) 0.56273(18) 0.09663(12) 0.0400(4) Uani d . 1
C C10 0.0366(2) 0.6485(2) 0.07021(14) 0.0480(5) Uani d . 1
H H10 0.1231 0.6427 0.0837 0.058 Uiso calc R 1
C C11 -0.0089(2) 0.7420(2) 0.02449(14) 0.0524(5) Uani d . 1
H H11 0.0461 0.7985 0.0070 0.063 Uiso calc R 1
C C12 -0.1377(2) 0.7505(2) 0.00516(13) 0.0490(5) Uani d . 1
C C13 -0.2198(2) 0.6691(2) 0.03201(15) 0.0562(6) Uani d . 1
H H13 -0.3065 0.6769 0.0201 0.067 Uiso calc R 1
C C14 -0.1724(2) 0.5746(2) 0.07723(15) 0.0521(5) Uani d . 1
H H14 -0.2279 0.5185 0.0947 0.063 Uiso calc R 1
C C15 0.44716(18) 0.66133(19) 0.12935(12) 0.0426(4) Uani d . 1
C C16 0.4332(2) 0.7727(2) 0.16007(14) 0.0511(5) Uani d . 1
H H16 0.4551 0.7880 0.2140 0.061 Uiso calc R 1
C C17 0.3863(3) 0.8609(2) 0.10970(16) 0.0593(6) Uani d . 1
H H17 0.3771 0.9362 0.1296 0.071 Uiso calc R 1
C C18 0.3527(3) 0.8373(2) 0.02960(15) 0.0616(6) Uani d . 1
H H18 0.3214 0.8971 -0.0041 0.074 Uiso calc R 1
C C19 0.3655(3) 0.7258(2) -0.00054(15) 0.0611(6) Uani d . 1
H H19 0.3423 0.7105 -0.0543 0.073 Uiso calc R 1
C C20 0.4128(2) 0.6373(2) 0.04888(14) 0.0522(5) Uani d . 1
H H20 0.4216 0.5620 0.0287 0.063 Uiso calc R 1

loop_
_atom_site_aniso_label
_atom_site_aniso_U_11
_atom_site_aniso_U_22
_atom_site_aniso_U_33
_atom_site_aniso_U_12
_atom_site_aniso_U_13
_atom_site_aniso_U_23
Br1 0.0933(2) 0.0709(2) 0.06635(19) 0.02391(15) -0.00502(15) 0.01818(13)
S1 0.0530(3) 0.0421(3) 0.0832(4) -0.0102(2) -0.0034(3) 0.0051(3)
S2 0.0360(2) 0.0480(3) 0.0537(3) 0.0043(2) -0.0019(2) -0.0002(2)
O1 0.0461(9) 0.0666(11) 0.0672(11) -0.0057(8) -0.0166(8) 0.0052(8)
O2 0.0493(9) 0.0581(10) 0.0778(12) 0.0139(7) 0.0132(8) -0.0032(8)
N1 0.0415(9) 0.0439(9) 0.0471(9) 0.0000(7) -0.0006(7) -0.0037(7)
N2 0.0371(8) 0.0357(8) 0.0403(8) 0.0033(6) 0.0015(6) -0.0009(6)
C1 0.0480(11) 0.0548(13) 0.0443(11) 0.0001(9) -0.0005(9) -0.0073(9)
C2 0.0494(11) 0.0510(12) 0.0445(11) 0.0051(9) -0.0016(9) 0.0077(9)
C3 0.0435(10) 0.0338(9) 0.0522(11) 0.0023(8) -0.0009(9) 0.0034(8)
C4 0.0409(10) 0.0443(11) 0.0577(13) 0.0050(8) -0.0028(9) -0.0107(10)
C5 0.0558(13) 0.0629(14) 0.0427(11) 0.0022(11) 0.0075(10) 0.0049(10)
C6 0.0466(11) 0.0465(11) 0.0452(11) 0.0044(9) 0.0085(9) 0.0006(9)
C7 0.0616(16) 0.105(2) 0.0725(18) -0.0289(16) 0.0166(14) -0.0016(17)
C8 0.0370(9) 0.0387(10) 0.0491(11) 0.0006(8) 0.0002(8) -0.0061(8)
C9 0.0394(10) 0.0419(10) 0.0386(9) 0.0029(8) 0.0011(8) -0.0051(8)
C10 0.0395(10) 0.0520(12) 0.0517(12) 0.0009(9) -0.0011(9) -0.0001(9)
C11 0.0563(13) 0.0509(12) 0.0496(12) -0.0035(10) 0.0019(10) 0.0042(10)
C12 0.0592(13) 0.0474(11) 0.0400(11) 0.0123(10) 0.0002(9) -0.0014(9)
C13 0.0413(11) 0.0672(15) 0.0596(14) 0.0111(11) -0.0005(10) 0.0037(12)
C14 0.0401(11) 0.0571(13) 0.0592(13) 0.0006(9) 0.0038(9) 0.0053(11)
C15 0.0368(10) 0.0457(11) 0.0449(11) 0.0012(8) -0.0004(8) -0.0007(8)
C16 0.0564(13) 0.0489(12) 0.0464(12) -0.0003(10) -0.0068(10) -0.0062(9)
C17 0.0712(16) 0.0458(12) 0.0596(14) 0.0065(11) -0.0051(12) -0.0053(10)
C18 0.0695(16) 0.0608(14) 0.0536(14) 0.0098(12) -0.0027(11) 0.0071(11)
C19 0.0694(16) 0.0707(16) 0.0423(12) 0.0087(13) -0.0030(11) -0.0038(11)
C20 0.0571(13) 0.0535(13) 0.0462(12) 0.0059(10) 0.0045(10) -0.0099(9)

loop_
_atom_type_symbol
_atom_type_description
_atom_type_scat_dispersion_real
_atom_type_scat_dispersion_imag
_atom_type_scat_source
C C 0.0033 0.0016 'International Tables Vol C Tables 4.2.6.8 and 6.1.1.4'
H H 0.0000 0.0000 'International Tables Vol C Tables 4.2.6.8 and 6.1.1.4'
N N 0.0061 0.0033 'International Tables Vol C Tables 4.2.6.8 and 6.1.1.4'
O O 0.0106 0.0060 'International Tables Vol C Tables 4.2.6.8 and 6.1.1.4'
S S 0.1246 0.1234 'International Tables Vol C Tables 4.2.6.8 and 6.1.1.4'
Br Br -0.2901 2.4595 'International Tables Vol C Tables 4.2.6.8 and 6.1.1.4'

loop_
_geom_angle_atom_site_label_1
_geom_angle_atom_site_label_2
_geom_angle_atom_site_label_3
_geom_angle
_geom_angle_publ_flag
C7 S1 C8 91.30(10) y
O2 S2 O1 120.50(10) y
O2 S2 N1 106.20(10) y
O1 S2 N1 107.00(10) y
O2 S2 C15 107.20(10) y
O1 S2 C15 107.30(10) y
N1 S2 C15 108.20(10) y
C4 N1 C1 111.5(2) y
C4 N1 S2 119.7(2) y
C1 N1 S2 121.9(2) y
C8 N2 C3 115.5(2) y
C8 N2 C6 109.0(2) y
C3 N2 C6 106.1(2) y
N1 C1 C2 102.31(18) ?
N1 C1 H1A 111.3 ?
C2 C1 H1A 111.3 ?
N1 C1 H1B 111.3 ?
C2 C1 H1B 111.3 ?
H1A C1 H1B 109.2 ?
C1 C2 C3 102.62(17) ?
C1 C2 C5 114.0(2) ?
C3 C2 C5 104.94(17) ?
C1 C2 H2 111.6 ?
C3 C2 H2 111.6 ?
C5 C2 H2 111.6 ?
N2 C3 C4 112.07(17) ?
N2 C3 C2 100.95(16) ?
C4 C3 C2 106.59(17) ?
N2 C3 H3 112.2 ?
C4 C3 H3 112.2 ?
C2 C3 H3 112.2 ?
N1 C4 C3 103.61(17) ?
N1 C4 H4A 111.0 ?
C3 C4 H4A 111.0 ?
N1 C4 H4B 111.0 ?
C3 C4 H4B 111.0 ?
H4A C4 H4B 109.0 ?
C6 C5 C2 104.79(18) ?
C6 C5 H5A 110.8 ?
C2 C5 H5A 110.8 ?
C6 C5 H5B 110.8 ?
C2 C5 H5B 110.8 ?
H5A C5 H5B 108.9 ?
N2 C6 C5 104.41(17) ?
N2 C6 C7 108.94(19) ?
C5 C6 C7 115.1(2) ?
N2 C6 H6 109.4 ?
C5 C6 H6 109.4 ?
C7 C6 H6 109.4 ?
C6 C7 S1 108.38(18) ?
C6 C7 H7A 110.0 ?
S1 C7 H7A 110.0 ?
C6 C7 H7B 110.0 ?
S1 C7 H7B 110.0 ?
H7A C7 H7B 108.4 ?
N2 C8 C9 111.06(16) ?
N2 C8 S1 105.97(14) ?
C9 C8 S1 114.25(14) ?
N2 C8 H8 108.5 ?
C9 C8 H8 108.5 ?
S1 C8 H8 108.5 ?
C14 C9 C10 118.1(2) ?
C14 C9 C8 123.61(19) ?
C10 C9 C8 118.19(18) ?
C11 C10 C9 121.6(2) ?
C11 C10 H10 119.2 ?
C9 C10 H10 119.2 ?
C10 C11 C12 118.9(2) ?
C10 C11 H11 120.6 ?
C12 C11 H11 120.6 ?
C13 C12 C11 121.0(2) ?
C13 C12 Br1 119.22(17) ?
C11 C12 Br1 119.74(18) ?
C12 C13 C14 119.4(2) ?
C12 C13 H13 120.3 ?
C14 C13 H13 120.3 ?
C9 C14 C13 120.9(2) ?
C9 C14 H14 119.5 ?
C13 C14 H14 119.5 ?
C16 C15 C20 120.7(2) ?
C16 C15 S2 119.60(16) ?
C20 C15 S2 119.69(17) ?
C17 C16 C15 119.2(2) ?
C17 C16 H16 120.4 ?
C15 C16 H16 120.4 ?
C16 C17 C18 120.2(2) ?
C16 C17 H17 119.9 ?
C18 C17 H17 119.9 ?
C19 C18 C17 120.4(2) ?
C19 C18 H18 119.8 ?
C17 C18 H18 119.8 ?
C18 C19 C20 120.0(2) ?
C18 C19 H19 120.0 ?
C20 C19 H19 120.0 ?
C19 C20 C15 119.5(2) ?
C19 C20 H20 120.3 ?
C15 C20 H20 120.3 ?

loop_
_geom_bond_atom_site_label_1
_geom_bond_atom_site_label_2
_geom_bond_distance
_geom_bond_publ_flag
Br1 C12 1.890(2) y
S1 C7 1.801(3) y
S1 C8 1.852(2) y
S2 O2 1.431(2) y
S2 O1 1.433(2) y
S2 N1 1.613(2) y
S2 C15 1.768(2) y
N1 C4 1.478(3) y
N1 C1 1.473(3) y
N2 C8 1.439(2) y
N2 C3 1.472(2) y
N2 C6 1.475(3) y
C1 C2 1.525(3) ?
C1 H1A 0.9700 ?
C1 H1B 0.9700 ?
C2 C3 1.530(3) ?
C2 C5 1.545(3) ?
C2 H2 0.9800 ?
C3 C4 1.518(3) ?
C3 H3 0.9800 ?
C4 H4A 0.9700 ?
C4 H4B 0.9700 ?
C5 C6 1.529(3) ?
C5 H5A 0.9700 ?
C5 H5B 0.9700 ?
C6 C7 1.544(4) ?
C6 H6 0.9800 ?
C7 H7A 0.9700 ?
C7 H7B 0.9700 ?
C8 C9 1.518(3) ?
C8 H8 0.9800 ?
C9 C14 1.385(3) ?
C9 C10 1.389(3) ?
C10 C11 1.379(3) ?
C10 H10 0.9300 ?
C11 C12 1.383(3) ?
C11 H11 0.9300 ?
C12 C13 1.370(4) ?
C13 C14 1.389(3) ?
C13 H13 0.9300 ?
C14 H14 0.9300 ?
C15 C16 1.382(3) ?
C15 C20 1.393(3) ?
C16 C17 1.381(3) ?
C16 H16 0.9300 ?
C17 C18 1.385(4) ?
C17 H17 0.9300 ?
C18 C19 1.378(4) ?
C18 H18 0.9300 ?
C19 C20 1.376(3) ?
C19 H19 0.9300 ?
C20 H20 0.9300 ?

loop_
_geom_hbond_atom_site_label_D
_geom_hbond_atom_site_label_H
_geom_hbond_atom_site_label_A
_geom_hbond_site_symmetry_A
_geom_hbond_distance_DH
_geom_hbond_distance_HA
_geom_hbond_distance_DA
_geom_hbond_angle_DHA
C3 H3 S1 . 0.98 2.86 3.237(2) 104.1
C14 H14 S1 . 0.93 2.65 3.099(2) 110.2
C14 H14 O2 1_455 0.93 2.56 3.403(2) 151.2
C20 H20 O2 . 0.93 2.57 2.920(2) 102.7
C8 H8 Cg1 3_565 0.97 2.77 3.627(2) 146.4

loop_
_geom_torsion_atom_site_label_1
_geom_torsion_atom_site_label_2
_geom_torsion_atom_site_label_3
_geom_torsion_atom_site_label_4
_geom_torsion
_geom_torsion_publ_flag
O2 S2 N1 C4 -39.10(18) ?
O1 S2 N1 C4 -168.96(15) ?
C15 S2 N1 C4 75.7(2) y
O2 S2 N1 C1 172.63(17) ?
O1 S2 N1 C1 42.8(2) ?
C15 S2 N1 C1 -72.6(2) y
C4 N1 C1 C2 28.3(2) ?
S2 N1 C1 C2 178.88(14) ?
N1 C1 C2 C3 -35.9(2) ?
N1 C1 C2 C5 -148.78(18) ?
C8 N2 C3 C4 81.8(2) ?
C6 N2 C3 C4 -157.38(17) ?
C8 N2 C3 C2 -165.13(17) ?
C6 N2 C3 C2 -44.29(19) ?
C1 C2 C3 N2 -84.89(18) ?
C5 C2 C3 N2 34.5(2) ?
C1 C2 C3 C4 32.3(2) ?
C5 C2 C3 C4 151.70(18) ?
C1 N1 C4 C3 -8.2(2) ?
S2 N1 C4 C3 -159.57(14) ?
N2 C3 C4 N1 94.13(19) ?
C2 C3 C4 N1 -15.4(2) ?
C1 C2 C5 C6 98.2(2) ?
C3 C2 C5 C6 -13.3(2) ?
C8 N2 C6 C5 161.41(17) ?
C3 N2 C6 C5 36.4(2) ?
C8 N2 C6 C7 37.9(2) ?
C3 N2 C6 C7 -87.0(2) ?
C2 C5 C6 N2 -13.1(2) ?
C2 C5 C6 C7 106.3(2) ?
N2 C6 C7 S1 -14.7(3) ?
C5 C6 C7 S1 -131.6(2) ?
C8 S1 C7 C6 -7.9(2) ?
C3 N2 C8 C9 -159.17(17) ?
C6 N2 C8 C9 81.6(2) ?
C3 N2 C8 S1 76.22(17) ?
C6 N2 C8 S1 -43.03(18) ?
C7 S1 C8 N2 29.06(17) ?
C7 S1 C8 C9 -93.54(19) ?
N2 C8 C9 C14 -128.2(2) y
S1 C8 C9 C14 -8.4(3) y
N2 C8 C9 C10 54.6(2) y
S1 C8 C9 C10 174.4(2) y
C14 C9 C10 C11 -1.3(3) ?
C8 C9 C10 C11 176.1(2) ?
C9 C10 C11 C12 0.4(3) ?
C10 C11 C12 C13 1.3(3) ?
C10 C11 C12 Br1 -176.18(17) ?
C11 C12 C13 C14 -2.0(4) ?
Br1 C12 C13 C14 175.43(19) ?
C10 C9 C14 C13 0.5(3) ?
C8 C9 C14 C13 -176.7(2) ?
C12 C13 C14 C9 1.1(4) ?
O2 S2 C15 C16 -159.20(18) ?
O1 S2 C15 C16 -28.5(2) ?
N1 S2 C15 C16 86.7(2) y
O2 S2 C15 C20 20.4(2) ?
O1 S2 C15 C20 151.16(18) ?
N1 S2 C15 C20 -93.7(2) y
C20 C15 C16 C17 -1.0(3) ?
S2 C15 C16 C17 178.66(19) ?
C15 C16 C17 C18 0.6(4) ?
C16 C17 C18 C19 0.2(4) ?
C17 C18 C19 C20 -0.5(4) ?
C18 C19 C20 C15 0.1(4) ?
C16 C15 C20 C19 0.6(3) ?
S2 C15 C20 C19 -178.99(19) ?
